data_1552282
loop_
_publ_author_name
'Aschmann, Dennis'
'Riebe, Steffen'
'Neumann, Thorben'
'Killa, Dennis'
'Ostwaldt, Jan-Erik'
'W\"olper, Christoph'
'Schmuck, Carsten'
'Voskuhl, Jens'

_publ_section_title
;
 A stimuli responsive two component supramolecular hydrogelator with
 aggregation-induced emission properties.
;
_journal_issue 36
_journal_name_full 'Soft matter'
_journal_page_first 7117
_journal_page_last 7121
_journal_paper_doi 10.1039/c9sm01513b
_journal_volume 15
_journal_year 2019
_chemical_formula_sum 'C24 H18 N8 O2 S2'
_chemical_formula_weight 514.58
_space_group_crystal_system triclinic
_space_group_IT_number 2
_space_group_name_Hall '-P 1'
_space_group_name_H-M_alt 'P -1'
_symmetry_space_group_name_Hall '-P 1'
_symmetry_space_group_name_H-M 'P -1'
_atom_sites_solution_hydrogens geom
_atom_sites_solution_primary direct
_atom_sites_solution_secondary difmap
_audit_creation_method SHELXL-2017/1
_audit_update_record
;
2019-05-15 deposited with the CCDC.    2019-09-03 downloaded from the CCDC.
;
_cell_angle_alpha 93.055(5)
_cell_angle_beta 100.818(5)
_cell_angle_gamma 100.577(5)
_cell_formula_units_Z 2
_cell_length_a 8.1066(7)
_cell_length_b 11.4813(10)
_cell_length_c 13.2609(12)
_cell_measurement_reflns_used 7564
_cell_measurement_temperature 100(2)
_cell_measurement_theta_max 30.09
_cell_measurement_theta_min 2.87
_cell_volume 1186.78(18)
_computing_cell_refinement 'BRUKER APEX2(v2009.5-1)'
_computing_data_collection 'BRUKER APEX2(v2009.5-1)'
_computing_data_reduction 'BRUKER APEX2(v2009.5-1)'
_computing_molecular_graphics 'ORTEP/PLATON (Spek)'
_computing_publication_material 'BRUKER AXS SHELXTL (c) 2008 / Vers. 2008/4'
_computing_structure_refinement 'SHELXL-2017/1 (Sheldrick, 2017)'
_computing_structure_solution 'BRUKER APEX2(v2009.5-1)'
_diffrn_ambient_temperature 100(2)
_diffrn_detector_area_resol_mean 512
_diffrn_measured_fraction_theta_full 0.997
_diffrn_measured_fraction_theta_max 0.907
_diffrn_measurement_device_type 'Bruker D8 KAPPA II (APEX II detector)'
_diffrn_measurement_method 'Data collection strategy APEX 2/COSMO'
_diffrn_radiation_monochromator 'Triumph Goebel mirror'
_diffrn_radiation_source 'fine-focus sealed tube'
_diffrn_radiation_type MoK\a
_diffrn_radiation_wavelength 0.71073
_diffrn_reflns_av_R_equivalents 0.0396
_diffrn_reflns_av_unetI/netI 0.0603
_diffrn_reflns_Laue_measured_fraction_full 0.997
_diffrn_reflns_Laue_measured_fraction_max 0.907
_diffrn_reflns_limit_h_max 10
_diffrn_reflns_limit_h_min -11
_diffrn_reflns_limit_k_max 15
_diffrn_reflns_limit_k_min -15
_diffrn_reflns_limit_l_max 18
_diffrn_reflns_limit_l_min -18
_diffrn_reflns_number 24885
_diffrn_reflns_point_group_measured_fraction_full 0.997
_diffrn_reflns_point_group_measured_fraction_max 0.907
_diffrn_reflns_theta_full 25.242
_diffrn_reflns_theta_max 30.674
_diffrn_reflns_theta_min 1.570
_exptl_absorpt_coefficient_mu 0.265
_exptl_absorpt_correction_T_max 0.75
_exptl_absorpt_correction_T_min 0.66
_exptl_absorpt_correction_type multi-scan
_exptl_absorpt_process_details
; 
 SADABS
 R.H. Blessing, Acta Cryst. (1995) A51 33-38 
;
_exptl_crystal_colour colourless
_exptl_crystal_density_diffrn 1.440
_exptl_crystal_description prism
_exptl_crystal_F_000 532
_exptl_crystal_size_max 0.149
_exptl_crystal_size_mid 0.123
_exptl_crystal_size_min 0.072
_refine_diff_density_max 0.451
_refine_diff_density_min -0.358
_refine_diff_density_rms 0.075
_refine_ls_extinction_method none
_refine_ls_goodness_of_fit_ref 1.042
_refine_ls_hydrogen_treatment constr
_refine_ls_matrix_type full
_refine_ls_number_parameters 325
_refine_ls_number_reflns 6671
_refine_ls_number_restraints 0
_refine_ls_restrained_S_all 1.042
_refine_ls_R_factor_all 0.0917
_refine_ls_R_factor_gt 0.0502
_refine_ls_shift/su_max 0.000
_refine_ls_shift/su_mean 0.000
_refine_ls_structure_factor_coef Fsqd
_refine_ls_weighting_details 'w=1/[\s^2^(Fo^2^)+(0.0279P)^2^+1.7117P] where P=(Fo^2^+2Fc^2^)/3'
_refine_ls_weighting_scheme calc
_refine_ls_wR_factor_gt 0.1082
_refine_ls_wR_factor_ref 0.1257
_reflns_Friedel_coverage 0.000
_reflns_number_gt 4449
_reflns_number_total 6671
_reflns_threshold_expression 'I > 2\s(I)'
_cod_data_source_file c9sm01513b2.cif
_cod_data_source_block sr_262m
_cod_depositor_comments
;
The following automatic conversions were performed:

'_atom_sites_solution_secondary' value 'diffmap' was changed to
'difmap'.

Automatic conversion script
Id: cif_fix_values 4973 2017-02-22 13:04:09Z antanas 

 Adding full bibliography for 1552282.cif.
;
_cod_database_code 1552282
_shelx_shelxl_version_number 2017/1
_shelx_space_group_comment
;
The symmetry employed for this shelxl refinement is uniquely defined
by the following loop, which should always be used as a source of
symmetry information in preference to the above space-group names.
They are only intended as comments.
;
_shelx_estimated_absorpt_t_min 0.962
_shelx_estimated_absorpt_t_max 0.981

loop_
_space_group_symop_operation_xyz
'x, y, z'
'-x, -y, -z'

loop_
_atom_site_label
_atom_site_type_symbol
_atom_site_fract_x
_atom_site_fract_y
_atom_site_fract_z
_atom_site_U_iso_or_equiv
_atom_site_adp_type
_atom_site_occupancy
_atom_site_site_symmetry_order
_atom_site_calc_flag
_atom_site_refinement_flags_posn
_atom_site_refinement_flags_adp
S1 S 0.19766(8) 0.56737(6) 0.87736(5) 0.02763(16) Uani 1 1 d . .
S2 S -0.03912(8) 0.73408(5) 0.80980(5) 0.02879(16) Uani 1 1 d . .
O1 O 0.6552(2) 0.22103(14) 0.87752(13) 0.0233(4) Uani 1 1 d . .
O2 O -0.5851(2) 0.99017(14) 0.64501(12) 0.0212(4) Uani 1 1 d . .
N1 N -0.0858(3) 0.2079(2) 0.48568(17) 0.0319(5) Uani 1 1 d . .
N2 N -0.4068(3) 0.4259(2) 0.40025(17) 0.0305(5) Uani 1 1 d . .
N3 N 0.9463(3) 0.11883(19) 0.95905(17) 0.0275(5) Uani 1 1 d . .
N4 N 0.8264(3) 0.07009(19) 0.99707(17) 0.0286(5) Uani 1 1 d . .
N5 N 0.7305(3) 0.0255(2) 1.04207(19) 0.0397(6) Uani 1 1 d . .
N6 N -0.7373(3) 1.20596(18) 0.65493(19) 0.0313(5) Uani 1 1 d . .
N7 N -0.6009(3) 1.22823(19) 0.62421(17) 0.0306(5) Uani 1 1 d . .
N8 N -0.4737(4) 1.2608(2) 0.6014(2) 0.0492(7) Uani 1 1 d . .
C1 C 0.0565(3) 0.52971(19) 0.75626(17) 0.0181(4) Uani 1 1 d . .
C2 C 0.0510(3) 0.42813(19) 0.69244(17) 0.0184(5) Uani 1 1 d . .
H2 H 0.129764 0.377503 0.711853 0.022 Uiso 1 1 calc R U
C3 C -0.0689(3) 0.40030(19) 0.60055(17) 0.0169(4) Uani 1 1 d . .
C4 C -0.1848(3) 0.47559(19) 0.57123(17) 0.0170(4) Uani 1 1 d . .
C5 C -0.1780(3) 0.57775(19) 0.63429(17) 0.0188(5) Uani 1 1 d . .
H5 H -0.256094 0.628726 0.614432 0.023 Uiso 1 1 calc R U
C6 C -0.0583(3) 0.60591(19) 0.72595(18) 0.0190(5) Uani 1 1 d . .
C7 C -0.0780(3) 0.2931(2) 0.53623(18) 0.0202(5) Uani 1 1 d . .
C8 C -0.3089(3) 0.4477(2) 0.47619(18) 0.0201(5) Uani 1 1 d . .
C9 C 0.3365(3) 0.4644(2) 0.87769(18) 0.0215(5) Uani 1 1 d . .
C10 C 0.4782(3) 0.4908(2) 0.83230(19) 0.0244(5) Uani 1 1 d . .
H10 H 0.498425 0.562831 0.800420 0.029 Uiso 1 1 calc R U
C11 C 0.5909(3) 0.4129(2) 0.83305(19) 0.0239(5) Uani 1 1 d . .
H11 H 0.689289 0.432302 0.803413 0.029 Uiso 1 1 calc R U
C12 C 0.5582(3) 0.3067(2) 0.87749(18) 0.0206(5) Uani 1 1 d . .
C13 C 0.4171(3) 0.2798(2) 0.92408(18) 0.0205(5) Uani 1 1 d . .
H13 H 0.396230 0.207336 0.955189 0.025 Uiso 1 1 calc R U
C14 C 0.3071(3) 0.3590(2) 0.92498(18) 0.0214(5) Uani 1 1 d . .
H14 H 0.211981 0.341505 0.957742 0.026 Uiso 1 1 calc R U
C15 C 0.8119(3) 0.2507(2) 0.8412(2) 0.0265(5) Uani 1 1 d . .
H15A H 0.887075 0.321434 0.882805 0.032 Uiso 1 1 calc R U
H15B H 0.788195 0.268542 0.768265 0.032 Uiso 1 1 calc R U
C16 C 0.8969(3) 0.1444(2) 0.85156(19) 0.0257(5) Uani 1 1 d . .
H16A H 0.817357 0.073853 0.812271 0.031 Uiso 1 1 calc R U
H16B H 1.000250 0.158999 0.820863 0.031 Uiso 1 1 calc R U
C17 C -0.2091(3) 0.8031(2) 0.75500(18) 0.0215(5) Uani 1 1 d . .
C18 C -0.2080(3) 0.8608(2) 0.66491(19) 0.0218(5) Uani 1 1 d . .
H18 H -0.118732 0.858591 0.627970 0.026 Uiso 1 1 calc R U
C19 C -0.3374(3) 0.9212(2) 0.62964(18) 0.0201(5) Uani 1 1 d . .
H19 H -0.337849 0.959547 0.567896 0.024 Uiso 1 1 calc R U
C20 C -0.4672(3) 0.92566(19) 0.68485(18) 0.0186(5) Uani 1 1 d . .
C21 C -0.4693(3) 0.8686(2) 0.77432(19) 0.0225(5) Uani 1 1 d . .
H21 H -0.558008 0.871230 0.811601 0.027 Uiso 1 1 calc R U
C22 C -0.3391(3) 0.8075(2) 0.80862(19) 0.0235(5) Uani 1 1 d . .
H22 H -0.339529 0.768073 0.869809 0.028 Uiso 1 1 calc R U
C23 C -0.7189(3) 1.0001(2) 0.70012(18) 0.0218(5) Uani 1 1 d . .
H23A H -0.670116 1.035476 0.771639 0.026 Uiso 1 1 calc R U
H23B H -0.790528 0.920897 0.702378 0.026 Uiso 1 1 calc R U
C24 C -0.8237(3) 1.0798(2) 0.64140(19) 0.0229(5) Uani 1 1 d . .
H24A H -0.849309 1.052026 0.567135 0.028 Uiso 1 1 calc R U
H24B H -0.934003 1.072783 0.664550 0.028 Uiso 1 1 calc R U

loop_
_atom_site_aniso_label
_atom_site_aniso_U_11
_atom_site_aniso_U_22
_atom_site_aniso_U_33
_atom_site_aniso_U_23
_atom_site_aniso_U_13
_atom_site_aniso_U_12
S1 0.0336(3) 0.0240(3) 0.0218(3) -0.0055(2) -0.0100(3) 0.0149(3)
S2 0.0327(3) 0.0213(3) 0.0281(3) -0.0081(2) -0.0099(3) 0.0140(3)
O1 0.0201(8) 0.0238(9) 0.0293(9) 0.0092(7) 0.0075(7) 0.0081(7)
O2 0.0211(8) 0.0244(8) 0.0225(9) 0.0058(7) 0.0076(7) 0.0112(7)
N1 0.0316(12) 0.0312(12) 0.0310(13) -0.0076(10) -0.0007(10) 0.0115(10)
N2 0.0286(11) 0.0362(13) 0.0242(12) 0.0021(9) -0.0006(9) 0.0061(10)
N3 0.0248(10) 0.0282(11) 0.0295(12) 0.0042(9) 0.0019(9) 0.0083(9)
N4 0.0384(13) 0.0218(11) 0.0252(12) 0.0008(9) 0.0006(10) 0.0116(10)
N5 0.0553(16) 0.0339(13) 0.0325(14) 0.0082(11) 0.0144(12) 0.0078(12)
N6 0.0259(11) 0.0210(11) 0.0445(14) -0.0043(10) -0.0001(10) 0.0079(9)
N7 0.0415(13) 0.0192(10) 0.0262(12) 0.0003(9) -0.0006(10) 0.0017(10)
N8 0.0579(18) 0.0357(14) 0.0469(17) -0.0018(12) 0.0177(14) -0.0151(13)
C1 0.0191(10) 0.0164(10) 0.0162(11) 0.0011(8) -0.0021(9) 0.0028(8)
C2 0.0178(10) 0.0172(10) 0.0198(12) 0.0015(9) 0.0006(9) 0.0055(8)
C3 0.0180(10) 0.0158(10) 0.0162(11) 0.0010(8) 0.0028(8) 0.0022(8)
C4 0.0157(10) 0.0170(10) 0.0164(11) 0.0023(8) 0.0016(8) -0.0003(8)
C5 0.0186(10) 0.0170(11) 0.0199(12) 0.0025(9) 0.0004(9) 0.0044(9)
C6 0.0211(11) 0.0150(10) 0.0201(12) 0.0005(9) 0.0020(9) 0.0044(9)
C7 0.0174(10) 0.0241(12) 0.0183(12) 0.0013(9) 0.0012(9) 0.0050(9)
C8 0.0214(11) 0.0197(11) 0.0193(12) 0.0033(9) 0.0033(9) 0.0049(9)
C9 0.0240(11) 0.0201(11) 0.0168(11) -0.0028(9) -0.0079(9) 0.0087(9)
C10 0.0283(12) 0.0186(11) 0.0220(12) 0.0051(9) -0.0035(10) 0.0018(10)
C11 0.0228(11) 0.0245(12) 0.0218(12) 0.0060(10) 0.0004(10) 0.0011(10)
C12 0.0218(11) 0.0215(11) 0.0177(11) 0.0030(9) -0.0004(9) 0.0066(9)
C13 0.0225(11) 0.0196(11) 0.0183(12) 0.0048(9) -0.0002(9) 0.0044(9)
C14 0.0202(11) 0.0256(12) 0.0171(11) 0.0007(9) -0.0008(9) 0.0060(9)
C15 0.0207(11) 0.0334(14) 0.0280(14) 0.0099(11) 0.0076(10) 0.0068(10)
C16 0.0244(12) 0.0294(13) 0.0231(13) -0.0041(10) 0.0054(10) 0.0060(10)
C17 0.0245(11) 0.0154(11) 0.0229(12) -0.0029(9) -0.0019(9) 0.0080(9)
C18 0.0203(11) 0.0185(11) 0.0264(13) -0.0015(9) 0.0049(10) 0.0041(9)
C19 0.0220(11) 0.0197(11) 0.0190(11) 0.0013(9) 0.0038(9) 0.0052(9)
C20 0.0195(11) 0.0143(10) 0.0220(12) -0.0003(9) 0.0030(9) 0.0049(8)
C21 0.0260(12) 0.0210(11) 0.0225(12) 0.0031(9) 0.0079(10) 0.0063(9)
C22 0.0332(13) 0.0173(11) 0.0195(12) 0.0021(9) 0.0027(10) 0.0062(10)
C23 0.0203(11) 0.0257(12) 0.0208(12) 0.0000(10) 0.0069(9) 0.0058(9)
C24 0.0186(11) 0.0238(12) 0.0257(13) -0.0033(10) 0.0021(9) 0.0066(9)

loop_
_atom_type_symbol
_atom_type_description
_atom_type_scat_dispersion_real
_atom_type_scat_dispersion_imag
_atom_type_scat_source
C C 0.0033 0.0016 'International Tables Vol C Tables 4.2.6.8 and 6.1.1.4'
H H 0.0000 0.0000 'International Tables Vol C Tables 4.2.6.8 and 6.1.1.4'
N N 0.0061 0.0033 'International Tables Vol C Tables 4.2.6.8 and 6.1.1.4'
O O 0.0106 0.0060 'International Tables Vol C Tables 4.2.6.8 and 6.1.1.4'
S S 0.1246 0.1234 'International Tables Vol C Tables 4.2.6.8 and 6.1.1.4'

loop_
_geom_angle_atom_site_label_1
_geom_angle_atom_site_label_2
_geom_angle_atom_site_label_3
_geom_angle
C1 S1 C9 102.95(10)
C6 S2 C17 105.09(11)
C12 O1 C15 117.04(18)
C20 O2 C23 117.45(18)
N4 N3 C16 114.6(2)
N5 N4 N3 171.9(3)
N7 N6 C24 115.7(2)
N8 N7 N6 172.4(3)
C2 C1 C6 119.5(2)
C2 C1 S1 123.26(16)
C6 C1 S1 117.21(17)
C3 C2 C1 120.5(2)
C2 C3 C4 119.9(2)
C2 C3 C7 120.37(19)
C4 C3 C7 119.7(2)
C5 C4 C3 119.7(2)
C5 C4 C8 120.1(2)
C3 C4 C8 120.2(2)
C6 C5 C4 120.6(2)
C5 C6 C1 119.9(2)
C5 C6 S2 123.66(17)
C1 C6 S2 116.49(17)
N1 C7 C3 179.6(3)
N2 C8 C4 179.5(3)
C10 C9 C14 119.7(2)
C10 C9 S1 119.34(18)
C14 C9 S1 120.90(19)
C9 C10 C11 120.6(2)
C12 C11 C10 119.3(2)
O1 C12 C11 124.1(2)
O1 C12 C13 115.4(2)
C11 C12 C13 120.4(2)
C14 C13 C12 119.9(2)
C13 C14 C9 119.9(2)
O1 C15 C16 107.0(2)
N3 C16 C15 112.8(2)
C22 C17 C18 119.7(2)
C22 C17 S2 118.02(18)
C18 C17 S2 122.09(18)
C19 C18 C17 119.8(2)
C18 C19 C20 120.0(2)
O2 C20 C21 124.3(2)
O2 C20 C19 115.2(2)
C21 C20 C19 120.6(2)
C20 C21 C22 118.9(2)
C17 C22 C21 121.1(2)
O2 C23 C24 105.62(19)
N6 C24 C23 113.36(19)

loop_
_geom_bond_atom_site_label_1
_geom_bond_atom_site_label_2
_geom_bond_distance
S1 C1 1.769(2)
S1 C9 1.775(2)
S2 C6 1.761(2)
S2 C17 1.773(2)
O1 C12 1.367(3)
O1 C15 1.431(3)
O2 C20 1.361(2)
O2 C23 1.434(3)
N1 C7 1.141(3)
N2 C8 1.143(3)
N3 N4 1.236(3)
N3 C16 1.467(3)
N4 N5 1.133(3)
N6 N7 1.237(3)
N6 C24 1.474(3)
N7 N8 1.132(3)
C1 C2 1.393(3)
C1 C6 1.410(3)
C2 C3 1.390(3)
C3 C4 1.406(3)
C3 C7 1.442(3)
C4 C5 1.390(3)
C4 C8 1.437(3)
C5 C6 1.387(3)
C9 C10 1.387(4)
C9 C14 1.395(3)
C10 C11 1.390(3)
C11 C12 1.387(3)
C12 C13 1.393(3)
C13 C14 1.386(3)
C15 C16 1.508(3)
C17 C22 1.384(3)
C17 C18 1.397(3)
C18 C19 1.384(3)
C19 C20 1.397(3)
C20 C21 1.387(3)
C21 C22 1.393(3)
C23 C24 1.509(3)
